data_7033231
loop_
_publ_author_name
'Comba, Peter'
'Rudolf, Henning'
'Wadepohl, Hubert'

_publ_section_title
;
 Synthesis and transition metal coordination chemistry of a novel
 hexadentate bispidine ligand.
;
_journal_issue 6
_journal_name_full 'Dalton transactions (Cambridge, England : 2003)'
_journal_page_first 2724
_journal_page_last 2736
_journal_paper_doi 10.1039/c4dt03262d
_journal_volume 44
_journal_year 2015
_chemical_formula_moiety 'C33 H34 Cu N6 O5, 2(B F4), 2(H2 O)'
_chemical_formula_sum 'C33 H38 B2 Cu F8 N6 O7'
_chemical_formula_weight 867.85
_space_group_crystal_system monoclinic
_space_group_IT_number 14
_space_group_name_Hall '-P 2ybc'
_space_group_name_H-M_alt 'P 1 21/c 1'
_symmetry_cell_setting monoclinic
_symmetry_Int_Tables_number 14
_symmetry_space_group_name_Hall '-P 2ybc'
_symmetry_space_group_name_H-M 'P 1 21/c 1'
_atom_sites_solution_hydrogens mixed
_atom_sites_solution_primary iterative
_atom_sites_solution_secondary difmap
_audit_block_code co_hr23
_audit_creation_date
;
'Sat Jun 29 18:19:10 2013'
;
_audit_update_record 'Thu Jul 24 16:05:11 CEST 2014'
_cell_angle_alpha 90
_cell_angle_beta 103.2779(13)
_cell_angle_gamma 90
_cell_formula_units_Z 4
_cell_length_a 20.7553(3)
_cell_length_b 10.30900(12)
_cell_length_c 17.8036(2)
_cell_measurement_reflns_used 17472
_cell_measurement_temperature 110(1)
_cell_measurement_theta_max 25.5370
_cell_measurement_theta_min 3.5740
_cell_volume 3707.54(8)
_computing_cell_refinement
;
CrysAlisPro, Agilent Technologies,
Version 1.171.36.28 (release 01-02-2013 CrysAlis171 .NET)
(compiled Feb  1 2013,16:14:44)
;
_computing_data_collection
;
CrysAlisPro, Agilent Technologies,
Version 1.171.36.28 (release 01-02-2013 CrysAlis171 .NET)
(compiled Feb  1 2013,16:14:44)
;
_computing_data_reduction
;
CrysAlisPro, Agilent Technologies,
Version 1.171.36.28 (release 01-02-2013 CrysAlis171 .NET)
(compiled Feb  1 2013,16:14:44)
;
_computing_molecular_graphics 'Olex2 (Dolomanov et al., 2009)'
_computing_publication_material 'encif (Wadepohl, 2009-14); encifer 1.4 (CCDC, 2011)'
_computing_structure_refinement 'ShelXL (Sheldrick, 2008)'
_computing_structure_solution 'SUPERFLIP (Palatinus, 2007-2009)'
_diffrn_ambient_temperature 110(1)
_diffrn_detector 'CCD plate'
_diffrn_detector_area_resol_mean 15.9241
_diffrn_detector_type 'Agilent EOS'
_diffrn_measured_fraction_theta_full 0.998
_diffrn_measured_fraction_theta_max 0.996
_diffrn_measurement_details
;
  1 omega   12.00   48.00   0.5000   25.0000
omega____ theta____ kappa____ phi______ frames
    -      -16.8347   77.0000  120.0000 72

  2 omega  -50.00  -23.00   0.5000   25.0000
omega____ theta____ kappa____ phi______ frames
    -      -16.8347   79.0000  -39.8201 54

  3 omega  -50.00  -19.00   0.5000   25.0000
omega____ theta____ kappa____ phi______ frames
    -      -16.8347   79.0000  -71.4302 62

  4 omega  -48.00  -23.00   0.5000   25.0000
omega____ theta____ kappa____ phi______ frames
    -      -16.8347   77.0000  120.0000 50

  5 omega  -50.00   11.00   0.5000   25.0000
omega____ theta____ kappa____ phi______ frames
    -      -16.8347   79.0000   29.1181 122

  6 omega  -12.00   87.00   0.5000   25.0000
omega____ theta____ kappa____ phi______ frames
    -       16.8347   77.0000  120.0000 198

  7 omega   25.00   50.00   0.5000   25.0000
omega____ theta____ kappa____ phi______ frames
    -       16.8347  -80.0000  -81.6192 50

  8 omega  -20.00   50.00   0.5000   25.0000
omega____ theta____ kappa____ phi______ frames
    -       16.8347  -79.0000 -168.4484 140

  9 omega  -51.00   14.00   0.5000   25.0000
omega____ theta____ kappa____ phi______ frames
    -       16.8347  -57.0000  -30.0000 130

 10 omega    5.00   76.00   0.5000   25.0000
omega____ theta____ kappa____ phi______ frames
    -       16.8347   57.0000 -120.0000 142

 11 omega  -46.00   -1.00   0.5000   25.0000
omega____ theta____ kappa____ phi______ frames
    -       16.8347  -80.0000  -81.6192 90

 12 omega   11.00   77.00   0.5000   25.0000
omega____ theta____ kappa____ phi______ frames
    -       16.8347   57.0000   30.0000 132

 13 omega  -15.00   10.00   0.5000   25.0000
omega____ theta____ kappa____ phi______ frames
    -       16.8347   77.0000   30.0000 50

 14 omega   61.00   88.00   0.5000   25.0000
omega____ theta____ kappa____ phi______ frames
    -       16.8347   77.0000   30.0000 54

 15 omega  -47.00   48.00   0.5000   25.0000
omega____ theta____ kappa____ phi______ frames
    -       16.8347  -77.0000   90.0000 190

 16 omega   10.00   79.00   0.5000   25.0000
omega____ theta____ kappa____ phi______ frames
    -       16.8347   57.0000  -60.0000 138

 17 omega  -52.00   38.00   0.5000   25.0000
omega____ theta____ kappa____ phi______ frames
    -       16.8347  -57.0000  150.0000 180

 18 omega  -52.00   38.00   0.5000   25.0000
omega____ theta____ kappa____ phi______ frames
    -       16.8347  -57.0000  -30.0000 180

 19 omega   -5.00   86.00   0.5000   25.0000
omega____ theta____ kappa____ phi______ frames
    -       16.8347   57.0000   90.0000 182

 20 omega  -11.00   16.50   0.5000   25.0000
omega____ theta____ kappa____ phi______ frames
    -       16.8347   38.0000  -60.0000 55

;
_diffrn_measurement_device '\k-geometry diffractometer'
_diffrn_measurement_device_type 'Agilent SuperNova, Dual, Cu at zero, Eos'
_diffrn_measurement_method '\w scans'
_diffrn_measurement_specimen_support 'polyimid foil'
_diffrn_orient_matrix_UB_11 -0.0350327000
_diffrn_orient_matrix_UB_12 -0.0027705000
_diffrn_orient_matrix_UB_13 -0.0071559000
_diffrn_orient_matrix_UB_21 0.0004279000
_diffrn_orient_matrix_UB_22 -0.0615215000
_diffrn_orient_matrix_UB_23 -0.0177036000
_diffrn_orient_matrix_UB_31 0.0023769000
_diffrn_orient_matrix_UB_32 -0.0306547000
_diffrn_orient_matrix_UB_33 0.0362050000
_diffrn_radiation_monochromator mirror
_diffrn_radiation_probe x-ray
_diffrn_radiation_type 'Mo K\a'
_diffrn_radiation_wavelength 0.7107
_diffrn_reflns_av_R_equivalents 0.0649
_diffrn_reflns_av_unetI/netI 0.0350
_diffrn_reflns_Laue_measured_fraction_full 0.998
_diffrn_reflns_Laue_measured_fraction_max 0.996
_diffrn_reflns_limit_h_max 25
_diffrn_reflns_limit_h_min -25
_diffrn_reflns_limit_k_max 12
_diffrn_reflns_limit_k_min -12
_diffrn_reflns_limit_l_max 21
_diffrn_reflns_limit_l_min -21
_diffrn_reflns_number 70356
_diffrn_reflns_point_group_measured_fraction_full 0.998
_diffrn_reflns_point_group_measured_fraction_max 0.996
_diffrn_reflns_theta_full 25.242
_diffrn_reflns_theta_max 25.695
_diffrn_reflns_theta_min 3.232
_diffrn_source 'microfocus X-Ray tube'
_diffrn_source_type 'Agilent SuperNova (Mo) X-ray Source'
_exptl_absorpt_coefficient_mu 0.685
_exptl_absorpt_correction_T_max 0.965
_exptl_absorpt_correction_T_min 0.912
_exptl_absorpt_correction_type gaussian
_exptl_absorpt_process_details
;
CrysAlisPro, Agilent Technologies,
Version 1.171.36.28 (release 01-02-2013 CrysAlis171 .NET)
(compiled Feb  1 2013,16:14:44)
Numerical absorption correction based on gaussian integration over
            a multifaceted crystal model
;
_exptl_crystal_colour blue
_exptl_crystal_density_diffrn 1.555
_exptl_crystal_description plate
_exptl_crystal_F_000 1780
_exptl_crystal_size_max 0.18
_exptl_crystal_size_mid 0.12
_exptl_crystal_size_min 0.07
_refine_diff_density_max 0.908
_refine_diff_density_min -0.773
_refine_diff_density_rms 0.070
_refine_ls_extinction_method none
_refine_ls_goodness_of_fit_ref 1.042
_refine_ls_hydrogen_treatment constr
_refine_ls_matrix_type full
_refine_ls_number_parameters 524
_refine_ls_number_reflns 7025
_refine_ls_number_restraints 10
_refine_ls_restrained_S_all 1.042
_refine_ls_R_factor_all 0.0556
_refine_ls_R_factor_gt 0.0434
_refine_ls_shift/su_max 0.001
_refine_ls_shift/su_mean 0.000
_refine_ls_structure_factor_coef Fsqd
_refine_ls_weighting_details 'w=1/[\s^2^(Fo^2^)+(0.0386P)^2^+6.5101P] where P=(Fo^2^+2Fc^2^)/3'
_refine_ls_weighting_scheme calc
_refine_ls_wR_factor_gt 0.0991
_refine_ls_wR_factor_ref 0.1055
_reflns_Friedel_coverage 0.000
_reflns_number_gt 5859
_reflns_number_total 7025
_reflns_threshold_expression 'I > 2\s(I)'
_cod_data_source_file c4dt03262d2.cif
_cod_data_source_block co_hr23
_cod_depositor_comments 'Adding full bibliography for 7033230--7033235.cif.'
_cod_original_cell_volume 3707.55(8)
_cod_original_sg_symbol_H-M 'P 21/c'
_cod_database_code 7033231
_audit_block_refno 1787
_audit_block_usercomment 'HR288, plate, blue'
_chemical_oxdiff_formula 'C33 H38 N6 O7 Cu B2 F8'
_chemical_oxdiff_usercomment 'HR288, plate, blue'
_shelx_space_group_comment
;
The symmetry employed for this shelxl refinement is uniquely defined
by the following loop, which should always be used as a source of
symmetry information in preference to the above space-group names.
They are only intended as comments.
;
_shelx_estimated_absorpt_t_max 0.935
_shelx_estimated_absorpt_t_min 0.935
_reflns_odcompleteness_completeness 99.68
_reflns_odcompleteness_iscentric 1
_reflns_odcompleteness_theta 24.97
_shelxl_version_number 2014-3
_olex2_refinement_description
;
1. Fixed Uiso
 At 1.2 times of:
  All C(H) groups, All C(H,H) groups
 At 1.3 times of:
  All O(H,H) groups
 At 1.5 times of:
  All C(H,H,H) groups, All O(H) groups
2. Same fragment restrains
{F12, F11, F13, F14, B1}
as
{F21, F22, F23, F24, B2}
3.a Free rotating group:
 O77(H77A,H77B), O78(H78A,H78B)
3.b Ternary CH refined with riding coordinates:
 C2(H2), C4(H4), C9(H9), C25(H25)
3.c Secondary CH2 refined with riding coordinates:
 C6(H6A,H6B), C8(H8A,H8B)
3.d Aromatic/amide H refined with riding coordinates:
 C15(H15), C16(H16), C17(H17), C18(H18), C20(H20), C21(H21), C22(H22),
 C23(H23), C27(H27), C28(H28), C29(H29), C30(H30), C32(H32), C33(H33), C34(H34),
  C35(H35)
3.e Idealised Me refined as rotating group:
 C11(H11A,H11B,H11C), C13(H13A,H13B,H13C), C24(H24A,H24B,H24C)
3.f Idealised tetrahedral OH refined as rotating group:
 O5(H5)
;
_olex2_submission_special_instructions 'No special instructions were received'
_cell_oxdiff_length_a 20.7503(4)
_cell_oxdiff_length_b 10.31085(19)
_cell_oxdiff_length_c 17.8019(2)
_cell_oxdiff_angle_alpha 89.9936(13)
_cell_oxdiff_angle_beta 103.2388(15)
_cell_oxdiff_angle_gamma 89.9522(16)
_cell_oxdiff_volume 3707.55(11)
_cell_oxdiff_measurement_reflns_used 17472

loop_
_symmetry_equiv_pos_as_xyz
'x, y, z'
'-x, y+1/2, -z+1/2'
'-x, -y, -z'
'x, -y-1/2, z-1/2'

loop_
_atom_site_label
_atom_site_type_symbol
_atom_site_fract_x
_atom_site_fract_y
_atom_site_fract_z
_atom_site_U_iso_or_equiv
_atom_site_adp_type
_atom_site_occupancy
_atom_site_site_symmetry_order
_atom_site_calc_flag
_atom_site_refinement_flags_posn
Cu Cu 0.30064(2) 0.42187(3) 0.11158(2) 0.01417(10) Uani 1 1 d .
O1 O 0.03292(10) 0.4448(2) 0.09529(12) 0.0300(5) Uani 1 1 d .
O2 O 0.06529(10) 0.2524(2) 0.05730(12) 0.0314(5) Uani 1 1 d .
O3 O 0.25360(10) 0.3850(2) 0.39978(11) 0.0264(5) Uani 1 1 d .
O4 O 0.19315(10) 0.5628(2) 0.35808(11) 0.0253(5) Uani 1 1 d .
O5 O 0.11880(9) 0.31650(19) 0.25489(11) 0.0241(4) Uani 1 1 d .
H5 H 0.0972 0.3488 0.2848 0.036 Uiso 1 1 calc GR
N1 N 0.23251(11) 0.4387(2) 0.00836(13) 0.0183(5) Uani 1 1 d .
N2 N 0.36123(11) 0.4901(2) 0.21045(12) 0.0164(5) Uani 1 1 d .
N3 N 0.23920(11) 0.5488(2) 0.14280(12) 0.0160(5) Uani 1 1 d .
N4 N 0.34821(10) 0.2720(2) 0.08104(12) 0.0141(4) Uani 1 1 d .
N5 N 0.39765(11) 0.1782(2) 0.25928(13) 0.0203(5) Uani 1 1 d .
N7 N 0.25716(10) 0.2709(2) 0.17512(12) 0.0141(4) Uani 1 1 d .
C1 C 0.14757(13) 0.3829(3) 0.13709(15) 0.0180(6) Uani 1 1 d .
C2 C 0.17140(13) 0.5066(3) 0.10155(15) 0.0182(6) Uani 1 1 d .
H2 H 0.1396 0.5786 0.1036 0.022 Uiso 1 1 calc R
C4 C 0.25259(13) 0.5492(3) 0.22885(15) 0.0171(6) Uani 1 1 d .
H4 H 0.2341 0.6306 0.2461 0.021 Uiso 1 1 calc R
C5 C 0.22260(13) 0.4307(3) 0.26281(15) 0.0170(6) Uani 1 1 d .
C6 C 0.25891(13) 0.3036(3) 0.25667(14) 0.0159(5) Uani 1 1 d .
H6A H 0.3055 0.3115 0.2857 0.019 Uiso 1 1 calc R
H6B H 0.2381 0.2328 0.2802 0.019 Uiso 1 1 calc R
C8 C 0.18697(12) 0.2580(3) 0.13195(15) 0.0165(5) Uani 1 1 d .
H8A H 0.1661 0.1846 0.1534 0.020 Uiso 1 1 calc R
H8B H 0.1855 0.2386 0.0771 0.020 Uiso 1 1 calc R
C9 C 0.14920(13) 0.4170(3) 0.22130(15) 0.0181(6) Uani 1 1 d .
H9 H 0.1255 0.5008 0.2238 0.022 Uiso 1 1 calc R
C10 C 0.07469(14) 0.3647(3) 0.09476(16) 0.0225(6) Uani 1 1 d .
C11 C -0.00175(16) 0.2260(4) 0.0135(2) 0.0421(9) Uani 1 1 d .
H11A H -0.0148 0.2917 -0.0270 0.063 Uiso 1 1 calc GR
H11B H -0.0322 0.2286 0.0481 0.063 Uiso 1 1 calc GR
H11C H -0.0033 0.1399 -0.0102 0.063 Uiso 1 1 calc GR
C12 C 0.22635(13) 0.4549(3) 0.34874(16) 0.0194(6) Uani 1 1 d .
C13 C 0.18851(16) 0.5908(3) 0.43646(17) 0.0326(7) Uani 1 1 d .
H13A H 0.1625 0.6700 0.4370 0.049 Uiso 1 1 calc GR
H13B H 0.2330 0.6031 0.4690 0.049 Uiso 1 1 calc GR
H13C H 0.1668 0.5183 0.4564 0.049 Uiso 1 1 calc GR
C14 C 0.17424(13) 0.4850(3) 0.01871(16) 0.0199(6) Uani 1 1 d .
C15 C 0.12108(14) 0.5102(3) -0.04196(16) 0.0260(7) Uani 1 1 d .
H15 H 0.0804 0.5412 -0.0328 0.031 Uiso 1 1 calc R
C16 C 0.12832(16) 0.4895(3) -0.11657(17) 0.0317(7) Uani 1 1 d .
H16 H 0.0926 0.5057 -0.1595 0.038 Uiso 1 1 calc R
C17 C 0.18809(16) 0.4450(3) -0.12751(17) 0.0294(7) Uani 1 1 d .
H17 H 0.1944 0.4323 -0.1782 0.035 Uiso 1 1 calc R
C18 C 0.23897(15) 0.4189(3) -0.06390(16) 0.0231(6) Uani 1 1 d .
H18 H 0.2796 0.3859 -0.0718 0.028 Uiso 1 1 calc R
C19 C 0.32757(13) 0.5512(3) 0.25678(15) 0.0178(6) Uani 1 1 d .
C20 C 0.35956(15) 0.6082(3) 0.32562(16) 0.0239(6) Uani 1 1 d .
H20 H 0.3351 0.6518 0.3571 0.029 Uiso 1 1 calc R
C21 C 0.42794(15) 0.6005(3) 0.34767(17) 0.0288(7) Uani 1 1 d .
H21 H 0.4511 0.6391 0.3945 0.035 Uiso 1 1 calc R
C22 C 0.46208(14) 0.5360(3) 0.30091(17) 0.0285(7) Uani 1 1 d .
H22 H 0.5089 0.5289 0.3155 0.034 Uiso 1 1 calc R
C23 C 0.42708(13) 0.4820(3) 0.23243(16) 0.0216(6) Uani 1 1 d .
H23 H 0.4506 0.4378 0.2002 0.026 Uiso 1 1 calc R
C24 C 0.25217(15) 0.6818(3) 0.11626(17) 0.0227(6) Uani 1 1 d .
H24A H 0.2967 0.7095 0.1429 0.034 Uiso 1 1 calc GR
H24B H 0.2195 0.7424 0.1280 0.034 Uiso 1 1 calc GR
H24C H 0.2488 0.6806 0.0605 0.034 Uiso 1 1 calc GR
C25 C 0.29275(13) 0.1473(2) 0.16698(14) 0.0152(5) Uani 1 1 d .
H25 H 0.2590 0.0768 0.1531 0.018 Uiso 1 1 calc R
C26 C 0.33076(12) 0.1552(2) 0.10326(14) 0.0145(5) Uani 1 1 d .
C27 C 0.35194(13) 0.0417(3) 0.07518(15) 0.0179(6) Uani 1 1 d .
H27 H 0.3385 -0.0400 0.0911 0.022 Uiso 1 1 calc R
C28 C 0.39269(13) 0.0476(3) 0.02396(15) 0.0201(6) Uani 1 1 d .
H28 H 0.4074 -0.0297 0.0040 0.024 Uiso 1 1 calc R
C29 C 0.41189(13) 0.1682(3) 0.00205(15) 0.0191(6) Uani 1 1 d .
H29 H 0.4406 0.1749 -0.0323 0.023 Uiso 1 1 calc R
C30 C 0.38856(13) 0.2779(3) 0.03108(15) 0.0170(5) Uani 1 1 d .
H30 H 0.4012 0.3605 0.0156 0.020 Uiso 1 1 calc R
C31 C 0.34247(13) 0.1064(3) 0.23990(15) 0.0162(5) Uani 1 1 d .
C32 C 0.33058(15) -0.0005(3) 0.28228(16) 0.0239(6) Uani 1 1 d .
H32 H 0.2913 -0.0504 0.2664 0.029 Uiso 1 1 calc R
C33 C 0.37784(17) -0.0324(3) 0.34859(17) 0.0300(7) Uani 1 1 d .
H33 H 0.3713 -0.1048 0.3790 0.036 Uiso 1 1 calc R
C34 C 0.43402(15) 0.0415(3) 0.36973(16) 0.0273(7) Uani 1 1 d .
H34 H 0.4668 0.0215 0.4150 0.033 Uiso 1 1 calc R
C35 C 0.44205(14) 0.1457(3) 0.32384(16) 0.0244(6) Uani 1 1 d .
H35 H 0.4810 0.1968 0.3388 0.029 Uiso 1 1 calc R
F12 F 0.40555(8) 0.76002(16) 0.10755(9) 0.0276(4) Uani 1 1 d .
F11 F 0.37988(9) 0.56586(15) 0.04811(10) 0.0279(4) Uani 1 1 d .
F13 F 0.33969(8) 0.75158(16) -0.01390(9) 0.0270(4) Uani 1 1 d .
F14 F 0.44888(8) 0.70423(18) 0.00574(10) 0.0305(4) Uani 1 1 d .
B1 B 0.39383(15) 0.6960(3) 0.03700(18) 0.0193(7) Uani 1 1 d .
F21 F -0.18209(11) 0.3657(3) 0.27545(14) 0.0800(9) Uani 1 1 d .
F22 F -0.08247(16) 0.2856(3) 0.32580(16) 0.0876(9) Uani 1 1 d .
F23 F -0.09523(12) 0.4989(2) 0.30495(13) 0.0613(7) Uani 1 1 d .
F24 F -0.13246(13) 0.3997(3) 0.40106(14) 0.0711(8) Uani 1 1 d .
B2 B -0.12429(17) 0.3893(4) 0.3274(2) 0.0314(8) Uani 1 1 d .
O77 O 0.05150(12) 0.4378(3) 0.34547(15) 0.0503(7) Uani 1 1 d .
H77A H 0.0148 0.3994 0.3092 0.065 Uiso 1 1 d G
H77B H 0.0492 0.5303 0.3375 0.065 Uiso 1 1 d G
O78 O 0.02470(17) 0.6897(4) 0.29900(19) 0.0736(9) Uani 1 1 d .
H78A H 0.0082 0.6827 0.2449 0.096 Uiso 1 1 d G
H78B H 0.0670 0.7309 0.3097 0.096 Uiso 1 1 d G

loop_
_atom_site_aniso_label
_atom_site_aniso_U_11
_atom_site_aniso_U_22
_atom_site_aniso_U_33
_atom_site_aniso_U_23
_atom_site_aniso_U_13
_atom_site_aniso_U_12
Cu 0.01529(17) 0.01335(17) 0.01415(17) -0.00062(12) 0.00396(12) 0.00218(13)
O1 0.0164(10) 0.0389(13) 0.0325(12) -0.0054(10) 0.0012(9) 0.0069(9)
O2 0.0196(10) 0.0333(12) 0.0356(12) -0.0106(10) -0.0056(9) 0.0026(9)
O3 0.0300(11) 0.0314(12) 0.0173(10) -0.0009(9) 0.0045(9) 0.0024(9)
O4 0.0266(11) 0.0306(11) 0.0205(10) -0.0062(9) 0.0092(8) 0.0048(9)
O5 0.0224(11) 0.0290(11) 0.0234(11) -0.0001(9) 0.0102(8) -0.0037(9)
N1 0.0203(12) 0.0171(12) 0.0175(12) 0.0012(9) 0.0044(9) 0.0034(9)
N2 0.0170(11) 0.0149(11) 0.0175(11) -0.0010(9) 0.0042(9) -0.0033(9)
N3 0.0186(11) 0.0145(11) 0.0157(11) -0.0001(9) 0.0052(9) 0.0019(9)
N4 0.0147(11) 0.0144(11) 0.0122(11) 0.0007(9) 0.0009(9) 0.0003(9)
N5 0.0186(12) 0.0237(13) 0.0189(12) 0.0011(10) 0.0051(10) 0.0021(10)
N7 0.0118(10) 0.0157(11) 0.0143(11) 0.0003(9) 0.0021(9) 0.0018(9)
C1 0.0146(13) 0.0228(14) 0.0165(13) -0.0020(11) 0.0032(11) 0.0019(11)
C2 0.0153(13) 0.0201(14) 0.0184(14) 0.0015(11) 0.0019(11) 0.0064(11)
C4 0.0187(13) 0.0156(13) 0.0177(13) -0.0027(10) 0.0057(11) 0.0013(11)
C5 0.0169(13) 0.0192(14) 0.0150(13) -0.0017(11) 0.0040(11) -0.0004(11)
C6 0.0148(13) 0.0181(14) 0.0150(13) -0.0003(10) 0.0036(10) -0.0006(11)
C8 0.0157(13) 0.0170(13) 0.0168(13) -0.0015(11) 0.0038(11) 0.0001(11)
C9 0.0144(13) 0.0209(14) 0.0193(14) -0.0019(11) 0.0045(11) 0.0004(11)
C10 0.0200(14) 0.0290(16) 0.0178(14) -0.0009(12) 0.0030(12) 0.0005(13)
C11 0.0236(16) 0.047(2) 0.047(2) -0.0149(17) -0.0107(15) -0.0006(15)
C12 0.0141(13) 0.0254(15) 0.0196(14) -0.0025(12) 0.0058(11) -0.0053(11)
C13 0.0326(17) 0.047(2) 0.0205(15) -0.0129(14) 0.0102(13) 0.0029(15)
C14 0.0213(14) 0.0183(14) 0.0208(14) 0.0016(11) 0.0063(11) 0.0042(11)
C15 0.0219(15) 0.0322(17) 0.0230(15) 0.0014(13) 0.0032(12) 0.0095(13)
C16 0.0298(17) 0.0416(19) 0.0198(15) 0.0004(14) -0.0023(13) 0.0124(15)
C17 0.0375(18) 0.0345(18) 0.0157(14) -0.0014(12) 0.0049(13) 0.0135(14)
C18 0.0281(15) 0.0240(15) 0.0181(14) -0.0006(12) 0.0071(12) 0.0083(12)
C19 0.0220(14) 0.0143(13) 0.0189(14) -0.0008(11) 0.0086(11) -0.0032(11)
C20 0.0304(16) 0.0234(15) 0.0204(15) -0.0055(12) 0.0108(13) -0.0097(12)
C21 0.0289(16) 0.0391(19) 0.0181(15) -0.0056(13) 0.0050(13) -0.0160(14)
C22 0.0184(14) 0.0425(19) 0.0236(16) 0.0005(13) 0.0028(12) -0.0084(13)
C23 0.0208(14) 0.0234(15) 0.0216(14) 0.0015(12) 0.0068(12) -0.0035(12)
C24 0.0297(15) 0.0155(14) 0.0254(15) 0.0021(11) 0.0117(13) 0.0035(12)
C25 0.0161(13) 0.0127(13) 0.0160(13) -0.0007(10) 0.0020(11) -0.0009(10)
C26 0.0124(12) 0.0160(13) 0.0132(13) 0.0005(10) -0.0009(10) 0.0003(10)
C27 0.0217(14) 0.0144(13) 0.0166(13) -0.0001(10) 0.0023(11) -0.0004(11)
C28 0.0235(14) 0.0167(14) 0.0193(14) -0.0017(11) 0.0036(12) 0.0039(11)
C29 0.0181(13) 0.0228(14) 0.0171(13) -0.0008(11) 0.0052(11) 0.0003(11)
C30 0.0178(13) 0.0173(13) 0.0153(13) 0.0026(11) 0.0028(11) -0.0004(11)
C31 0.0183(13) 0.0164(13) 0.0148(13) -0.0005(10) 0.0060(11) 0.0030(11)
C32 0.0308(16) 0.0210(15) 0.0202(15) 0.0011(12) 0.0067(12) 0.0007(12)
C33 0.047(2) 0.0219(15) 0.0216(15) 0.0051(12) 0.0095(14) 0.0079(14)
C34 0.0317(17) 0.0323(17) 0.0152(14) 0.0015(12) 0.0000(12) 0.0144(14)
C35 0.0191(14) 0.0340(17) 0.0182(14) -0.0041(12) 0.0005(12) 0.0038(12)
F12 0.0341(9) 0.0238(9) 0.0220(9) -0.0060(7) 0.0004(7) 0.0047(7)
F11 0.0410(10) 0.0137(8) 0.0318(9) 0.0011(7) 0.0140(8) -0.0016(7)
F13 0.0267(9) 0.0295(9) 0.0222(9) 0.0042(7) -0.0001(7) 0.0029(7)
F14 0.0239(9) 0.0406(11) 0.0281(9) 0.0021(8) 0.0082(7) -0.0054(8)
B1 0.0213(16) 0.0162(15) 0.0198(16) 0.0013(12) 0.0032(13) -0.0002(12)
F21 0.0401(13) 0.125(2) 0.0627(16) 0.0568(16) -0.0126(12) -0.0272(14)
F22 0.121(2) 0.0654(18) 0.0776(19) 0.0194(15) 0.0257(17) 0.0512(17)
F23 0.0696(16) 0.0611(15) 0.0587(15) 0.0005(12) 0.0260(12) -0.0286(13)
F24 0.0819(18) 0.091(2) 0.0502(14) -0.0164(13) 0.0343(13) -0.0359(15)
B2 0.0258(18) 0.034(2) 0.033(2) 0.0087(16) 0.0048(16) -0.0013(15)
O77 0.0377(14) 0.0704(19) 0.0479(16) -0.0121(14) 0.0204(12) -0.0044(13)
O78 0.076(2) 0.082(2) 0.065(2) 0.0094(19) 0.0210(17) 0.027(2)

loop_
_atom_type_symbol
_atom_type_description
_atom_type_scat_dispersion_real
_atom_type_scat_dispersion_imag
_atom_type_scat_source
C C 0.0033 0.0016 'International Tables Vol C Tables 4.2.6.8 and 6.1.1.4'
H H 0.0000 0.0000 'International Tables Vol C Tables 4.2.6.8 and 6.1.1.4'
B B 0.0013 0.0007 'International Tables Vol C Tables 4.2.6.8 and 6.1.1.4'
Cu Cu 0.3201 1.2651 'International Tables Vol C Tables 4.2.6.8 and 6.1.1.4'
F F 0.0171 0.0103 'International Tables Vol C Tables 4.2.6.8 and 6.1.1.4'
N N 0.0061 0.0033 'International Tables Vol C Tables 4.2.6.8 and 6.1.1.4'
O O 0.0106 0.0060 'International Tables Vol C Tables 4.2.6.8 and 6.1.1.4'

loop_
_exptl_crystal_face_index_h
_exptl_crystal_face_index_k
_exptl_crystal_face_index_l
_exptl_crystal_face_perp_dist
_exptl_oxdiff_crystal_face_indexfrac_h
_exptl_oxdiff_crystal_face_indexfrac_k
_exptl_oxdiff_crystal_face_indexfrac_l
_exptl_oxdiff_crystal_face_x
_exptl_oxdiff_crystal_face_y
_exptl_oxdiff_crystal_face_z
-5 -4 24 0.0609 -4.9994 -3.9980 24.0031 0.0145 -0.1811 0.9797
-28 2 1 0.0412 -27.9974 2.0075 1.0031 0.9681 -0.1532 -0.0918
-5 14 7 0.0866 -4.9812 14.0034 6.9990 0.0856 -0.9876 -0.1877
4 8 -21 0.0568 4.0049 7.9990 -21.0033 -0.0122 -0.1186 -0.9961
7 -11 -17 0.0853 6.9826 -11.0040 -17.0005 -0.0925 0.9809 -0.2616
5 4 -24 0.0609 4.9994 3.9980 -24.0031 -0.0145 0.1811 -0.9797
29 -1 -1 0.0222 28.9987 -1.0076 -1.0034 -1.0059 0.0922 0.0635
13 -4 18 0.0477 12.9993 -4.0030 18.0005 -0.5731 -0.0668 0.8053
-24 -4 18 0.0588 -24.0008 -3.9935 18.0049 0.7230 -0.0833 0.7172
-25 -5 -5 0.0544 -25.0074 -4.9944 -4.9966 0.9257 0.3850 -0.0872
25 7 -4 0.0316 25.0078 6.9943 -4.0044 -0.8668 -0.3487 -0.2999
27 4 -11 0.0223 27.0025 3.9930 -11.0047 -0.8783 -0.0393 -0.4566
17 0 17 0.0480 17.0040 -0.0036 16.9993 -0.7173 -0.2935 0.6560
5 -14 -7 0.0866 4.9812 -14.0034 -6.9990 -0.0856 0.9876 0.1877
-7 11 17 0.0853 -6.9826 11.0040 17.0005 0.0925 -0.9809 0.2616

loop_
_geom_angle_atom_site_label_1
_geom_angle_atom_site_label_2
_geom_angle_atom_site_label_3
_geom_angle
N1 Cu N7 103.72(8)
N2 Cu N1 154.84(9)
N2 Cu N7 92.52(8)
N3 Cu N1 80.84(9)
N3 Cu N2 80.79(9)
N3 Cu N7 87.57(8)
N4 Cu N1 96.02(9)
N4 Cu N2 105.02(9)
N4 Cu N3 169.18(9)
N4 Cu N7 83.11(8)
C10 O2 C11 116.4(2)
C12 O4 C13 115.8(2)
C9 O5 H5 109.5
C14 N1 Cu 111.22(17)
C18 N1 Cu 130.29(19)
C18 N1 C14 118.3(2)
C19 N2 Cu 112.61(17)
C23 N2 Cu 128.18(19)
C23 N2 C19 119.2(2)
C2 N3 Cu 105.18(15)
C4 N3 Cu 107.91(15)
C4 N3 C2 115.9(2)
C4 N3 C24 108.5(2)
C24 N3 Cu 109.93(16)
C24 N3 C2 109.2(2)
C26 N4 Cu 115.75(17)
C26 N4 C30 118.8(2)
C30 N4 Cu 124.65(18)
C35 N5 C31 117.5(2)
C6 N7 Cu 114.53(15)
C6 N7 C8 109.07(19)
C6 N7 C25 112.79(19)
C8 N7 Cu 105.18(15)
C8 N7 C25 108.70(19)
C25 N7 Cu 106.17(14)
C8 C1 C2 116.0(2)
C9 C1 C2 105.8(2)
C9 C1 C8 110.9(2)
C9 C1 C10 107.8(2)
C10 C1 C2 105.6(2)
C10 C1 C8 110.2(2)
N3 C2 C1 113.0(2)
N3 C2 H2 108.7
N3 C2 C14 106.3(2)
C1 C2 H2 108.7
C14 C2 C1 111.4(2)
C14 C2 H2 108.7
N3 C4 H4 108.9
N3 C4 C5 113.6(2)
N3 C4 C19 105.7(2)
C5 C4 H4 108.9
C19 C4 H4 108.9
C19 C4 C5 110.8(2)
C6 C5 C4 113.4(2)
C6 C5 C9 109.7(2)
C6 C5 C12 107.3(2)
C9 C5 C4 109.0(2)
C12 C5 C4 109.1(2)
C12 C5 C9 108.1(2)
N7 C6 C5 111.3(2)
N7 C6 H6A 109.4
N7 C6 H6B 109.4
C5 C6 H6A 109.4
C5 C6 H6B 109.4
H6A C6 H6B 108.0
N7 C8 C1 111.4(2)
N7 C8 H8A 109.3
N7 C8 H8B 109.3
C1 C8 H8A 109.3
C1 C8 H8B 109.3
H8A C8 H8B 108.0
O5 C9 C1 109.5(2)
O5 C9 C5 110.6(2)
O5 C9 H9 110.0
C1 C9 C5 106.7(2)
C1 C9 H9 110.0
C5 C9 H9 110.0
O1 C10 O2 125.6(3)
O1 C10 C1 122.9(3)
O2 C10 C1 111.5(2)
O2 C11 H11A 109.5
O2 C11 H11B 109.5
O2 C11 H11C 109.5
H11A C11 H11B 109.5
H11A C11 H11C 109.5
H11B C11 H11C 109.5
O3 C12 O4 125.0(3)
O3 C12 C5 124.5(3)
O4 C12 C5 110.4(2)
O4 C13 H13A 109.5
O4 C13 H13B 109.5
O4 C13 H13C 109.5
H13A C13 H13B 109.5
H13A C13 H13C 109.5
H13B C13 H13C 109.5
N1 C14 C2 115.0(2)
N1 C14 C15 122.7(3)
C15 C14 C2 122.3(2)
C14 C15 H15 120.7
C14 C15 C16 118.5(3)
C16 C15 H15 120.7
C15 C16 H16 120.5
C17 C16 C15 119.1(3)
C17 C16 H16 120.5
C16 C17 H17 120.3
C16 C17 C18 119.4(3)
C18 C17 H17 120.3
N1 C18 C17 122.0(3)
N1 C18 H18 119.0
C17 C18 H18 119.0
N2 C19 C4 115.3(2)
N2 C19 C20 121.9(3)
C20 C19 C4 122.8(2)
C19 C20 H20 120.7
C19 C20 C21 118.6(3)
C21 C20 H20 120.7
C20 C21 H21 120.3
C22 C21 C20 119.4(3)
C22 C21 H21 120.3
C21 C22 H22 120.5
C21 C22 C23 119.1(3)
C23 C22 H22 120.5
N2 C23 C22 121.8(3)
N2 C23 H23 119.1
C22 C23 H23 119.1
N3 C24 H24A 109.5
N3 C24 H24B 109.5
N3 C24 H24C 109.5
H24A C24 H24B 109.5
H24A C24 H24C 109.5
H24B C24 H24C 109.5
N7 C25 H25 108.0
N7 C25 C26 112.2(2)
N7 C25 C31 114.0(2)
C26 C25 H25 108.0
C31 C25 H25 108.0
C31 C25 C26 106.5(2)
N4 C26 C25 119.2(2)
N4 C26 C27 121.5(2)
C27 C26 C25 119.0(2)
C26 C27 H27 120.1
C28 C27 C26 119.7(2)
C28 C27 H27 120.1
C27 C28 H28 120.5
C27 C28 C29 118.9(2)
C29 C28 H28 120.5
C28 C29 H29 120.6
C30 C29 C28 118.8(2)
C30 C29 H29 120.6
N4 C30 C29 122.2(2)
N4 C30 H30 118.9
C29 C30 H30 118.9
N5 C31 C25 116.0(2)
N5 C31 C32 123.1(3)
C32 C31 C25 120.9(2)
C31 C32 H32 121.0
C31 C32 C33 118.0(3)
C33 C32 H32 121.0
C32 C33 H33 120.3
C34 C33 C32 119.5(3)
C34 C33 H33 120.3
C33 C34 H34 120.7
C33 C34 C35 118.7(3)
C35 C34 H34 120.7
N5 C35 C34 123.3(3)
N5 C35 H35 118.4
C34 C35 H35 118.4
F12 B1 F11 109.1(2)
F12 B1 F13 109.8(2)
F13 B1 F11 108.9(2)
F14 B1 F12 110.2(2)
F14 B1 F11 109.5(2)
F14 B1 F13 109.3(2)
F21 B2 F22 108.0(3)
F21 B2 F23 109.0(3)
F21 B2 F24 112.5(3)
F23 B2 F22 108.0(3)
F24 B2 F22 107.3(3)
F24 B2 F23 111.8(3)
H77A O77 H77B 107.7
H78A O78 H78B 109.7

loop_
_geom_bond_atom_site_label_1
_geom_bond_atom_site_label_2
_geom_bond_distance
Cu N1 2.052(2)
Cu N2 2.039(2)
Cu N3 1.993(2)
Cu N4 1.976(2)
Cu N7 2.233(2)
O1 C10 1.199(3)
O2 C10 1.328(4)
O2 C11 1.456(4)
O3 C12 1.195(3)
O4 C12 1.339(3)
O4 C13 1.450(3)
O5 H5 0.8400
O5 C9 1.415(3)
N1 C14 1.352(3)
N1 C18 1.339(3)
N2 C19 1.353(3)
N2 C23 1.335(3)
N3 C2 1.495(3)
N3 C4 1.493(3)
N3 C24 1.494(3)
N4 C26 1.343(3)
N4 C30 1.356(3)
N5 C31 1.340(3)
N5 C35 1.340(4)
N7 C6 1.483(3)
N7 C8 1.489(3)
N7 C25 1.496(3)
C1 C2 1.554(4)
C1 C8 1.539(4)
C1 C9 1.533(4)
C1 C10 1.539(4)
C2 H2 1.0000
C2 C14 1.506(4)
C4 H4 1.0000
C4 C5 1.555(4)
C4 C19 1.521(4)
C5 C6 1.527(4)
C5 C9 1.540(4)
C5 C12 1.534(4)
C6 H6A 0.9900
C6 H6B 0.9900
C8 H8A 0.9900
C8 H8B 0.9900
C9 H9 1.0000
C11 H11A 0.9800
C11 H11B 0.9800
C11 H11C 0.9800
C13 H13A 0.9800
C13 H13B 0.9800
C13 H13C 0.9800
C14 C15 1.380(4)
C15 H15 0.9500
C15 C16 1.387(4)
C16 H16 0.9500
C16 C17 1.378(4)
C17 H17 0.9500
C17 C18 1.386(4)
C18 H18 0.9500
C19 C20 1.384(4)
C20 H20 0.9500
C20 C21 1.385(4)
C21 H21 0.9500
C21 C22 1.381(4)
C22 H22 0.9500
C22 C23 1.385(4)
C23 H23 0.9500
C24 H24A 0.9800
C24 H24B 0.9800
C24 H24C 0.9800
C25 H25 1.0000
C25 C26 1.525(4)
C25 C31 1.521(4)
C26 C27 1.383(4)
C27 H27 0.9500
C27 C28 1.380(4)
C28 H28 0.9500
C28 C29 1.389(4)
C29 H29 0.9500
C29 C30 1.377(4)
C30 H30 0.9500
C31 C32 1.389(4)
C32 H32 0.9500
C32 C33 1.390(4)
C33 H33 0.9500
C33 C34 1.371(5)
C34 H34 0.9500
C34 C35 1.383(4)
C35 H35 0.9500
F12 B1 1.390(3)
F11 B1 1.396(3)
F13 B1 1.395(3)
F14 B1 1.384(3)
F21 B2 1.358(4)
F22 B2 1.382(4)
F23 B2 1.382(4)
F24 B2 1.366(4)
O77 H77A 0.9629
O77 H77B 0.9633
O78 H78A 0.9481
O78 H78B 0.9546
Cu F11 2.653(2)

loop_
_geom_torsion_atom_site_label_1
_geom_torsion_atom_site_label_2
_geom_torsion_atom_site_label_3
_geom_torsion_atom_site_label_4
_geom_torsion
Cu N1 C14 C2 -3.0(3)
Cu N1 C14 C15 177.3(2)
Cu N1 C18 C17 -174.9(2)
Cu N2 C19 C4 3.7(3)
Cu N2 C19 C20 -177.9(2)
Cu N2 C23 C22 178.4(2)
Cu N3 C2 C1 74.1(2)
Cu N3 C2 C14 -48.4(2)
Cu N3 C4 C5 -77.3(2)
Cu N3 C4 C19 44.4(2)
Cu N4 C26 C25 -17.2(3)
Cu N4 C26 C27 169.17(19)
Cu N4 C30 C29 -169.15(19)
Cu N7 C6 C5 58.0(2)
Cu N7 C8 C1 -65.9(2)
Cu N7 C25 C26 -15.4(2)
Cu N7 C25 C31 105.8(2)
N1 C14 C15 C16 -1.2(5)
N2 C19 C20 C21 -0.9(4)
N3 C2 C14 N1 34.2(3)
N3 C2 C14 C15 -146.1(3)
N3 C4 C5 C6 72.3(3)
N3 C4 C5 C9 -50.3(3)
N3 C4 C5 C12 -168.2(2)
N3 C4 C19 N2 -31.5(3)
N3 C4 C19 C20 150.1(3)
N4 C26 C27 C28 0.9(4)
N5 C31 C32 C33 1.2(4)
N7 C25 C26 N4 22.6(3)
N7 C25 C26 C27 -163.7(2)
N7 C25 C31 N5 -71.4(3)
N7 C25 C31 C32 109.4(3)
C1 C2 C14 N1 -89.3(3)
C1 C2 C14 C15 90.4(3)
C2 N3 C4 C5 40.3(3)
C2 N3 C4 C19 161.9(2)
C2 C1 C8 N7 62.3(3)
C2 C1 C9 O5 171.2(2)
C2 C1 C9 C5 -69.0(3)
C2 C1 C10 O1 -59.5(3)
C2 C1 C10 O2 119.1(2)
C2 C14 C15 C16 179.0(3)
C4 N3 C2 C1 -45.0(3)
C4 N3 C2 C14 -167.5(2)
C4 C5 C6 N7 -60.2(3)
C4 C5 C9 O5 -175.3(2)
C4 C5 C9 C1 65.7(3)
C4 C5 C12 O3 -122.8(3)
C4 C5 C12 O4 59.1(3)
C4 C19 C20 C21 177.4(3)
C5 C4 C19 N2 92.0(3)
C5 C4 C19 C20 -86.4(3)
C6 N7 C8 C1 57.4(3)
C6 N7 C25 C26 -141.6(2)
C6 N7 C25 C31 -20.4(3)
C6 C5 C9 O5 60.0(3)
C6 C5 C9 C1 -59.1(3)
C6 C5 C12 O3 0.4(4)
C6 C5 C12 O4 -177.7(2)
C8 N7 C6 C5 -59.6(3)
C8 N7 C25 C26 97.3(2)
C8 N7 C25 C31 -141.5(2)
C8 C1 C2 N3 -64.8(3)
C8 C1 C2 C14 54.7(3)
C8 C1 C9 O5 -62.1(3)
C8 C1 C9 C5 57.7(3)
C8 C1 C10 O1 174.5(3)
C8 C1 C10 O2 -6.9(3)
C9 C1 C2 N3 58.7(3)
C9 C1 C2 C14 178.2(2)
C9 C1 C8 N7 -58.4(3)
C9 C1 C10 O1 53.3(4)
C9 C1 C10 O2 -128.1(2)
C9 C5 C6 N7 61.9(3)
C9 C5 C12 O3 118.7(3)
C9 C5 C12 O4 -59.4(3)
C10 C1 C2 N3 172.8(2)
C10 C1 C2 C14 -67.6(3)
C10 C1 C8 N7 -177.7(2)
C10 C1 C9 O5 58.6(3)
C10 C1 C9 C5 178.4(2)
C11 O2 C10 O1 0.0(4)
C11 O2 C10 C1 -178.6(3)
C12 C5 C6 N7 179.2(2)
C12 C5 C9 O5 -56.8(3)
C12 C5 C9 C1 -175.8(2)
C13 O4 C12 O3 -2.8(4)
C13 O4 C12 C5 175.3(2)
C14 N1 C18 C17 0.3(4)
C14 C15 C16 C17 -0.2(5)
C15 C16 C17 C18 1.6(5)
C16 C17 C18 N1 -1.7(5)
C18 N1 C14 C2 -179.1(2)
C18 N1 C14 C15 1.2(4)
C19 N2 C23 C22 -1.0(4)
C19 C4 C5 C6 -46.5(3)
C19 C4 C5 C9 -169.1(2)
C19 C4 C5 C12 73.0(3)
C19 C20 C21 C22 -0.3(4)
C20 C21 C22 C23 0.8(5)
C21 C22 C23 N2 -0.2(5)
C23 N2 C19 C4 -176.9(2)
C23 N2 C19 C20 1.5(4)
C24 N3 C2 C1 -168.0(2)
C24 N3 C2 C14 69.5(3)
C24 N3 C4 C5 163.6(2)
C24 N3 C4 C19 -74.7(2)
C25 N7 C6 C5 179.6(2)
C25 N7 C8 C1 -179.3(2)
C25 C26 C27 C28 -172.7(2)
C25 C31 C32 C33 -179.7(2)
C26 N4 C30 C29 0.4(4)
C26 C25 C31 N5 52.9(3)
C26 C25 C31 C32 -126.3(3)
C26 C27 C28 C29 0.4(4)
C27 C28 C29 C30 -1.2(4)
C28 C29 C30 N4 0.9(4)
C30 N4 C26 C25 172.3(2)
C30 N4 C26 C27 -1.3(4)
C31 N5 C35 C34 1.3(4)
C31 C25 C26 N4 -102.8(3)
C31 C25 C26 C27 71.0(3)
C31 C32 C33 C34 -0.1(4)
C32 C33 C34 C35 -0.3(4)
C33 C34 C35 N5 -0.2(4)
C35 N5 C31 C25 179.1(2)
C35 N5 C31 C32 -1.8(4)
